data_2106200
loop_
_publ_author_name
'Goodyear, J.'
'Ali, S.A.D.'
'Steigmann, G.A.'

_publ_section_title
;
 The crystal structure of Na2 Mn Cl4
;
_journal_name_full 'Acta Crystallographica B (24,1968-38,1982)'
_journal_page_first 1672
_journal_page_last 1674
_journal_volume 27
_journal_year 1971
_chemical_formula_sum 'Cl4 Mn Na2'
_chemical_name_systematic 'Na2 (Mn Cl4)'
_space_group_IT_number 55
_symmetry_space_group_name_Hall '-P 2 2ab'
_symmetry_space_group_name_H-M 'P b a m'
_cell_angle_alpha 90
_cell_angle_beta 90
_cell_angle_gamma 90
_cell_formula_units_Z 2
_cell_length_a 6.93
_cell_length_b 11.86
_cell_length_c 3.86
_cell_volume 317.253
_citation_journal_id_ASTM ACBCAR
_cod_data_source_file Goodyear_ACBCAR_1971_84.cif
_cod_data_source_block Cl4Mn1Na2
_cod_original_cell_volume 317.2526
_cod_original_formula_sum 'Cl4 Mn1 Na2'
_cod_database_code 2106200

loop_
_symmetry_equiv_pos_as_xyz
x,y,z
-x,-y,z
x+1/2,-y+1/2,-z
-x+1/2,y+1/2,-z
-x,-y,-z
x,y,-z
-x-1/2,y-1/2,z
x-1/2,-y-1/2,z

loop_
_atom_site_label
_atom_site_type_symbol
_atom_site_fract_x
_atom_site_fract_y
_atom_site_fract_z
_atom_site_occupancy
_atom_site_U_iso_or_equiv
Cl1 Cl-1 0.1215 0.1952 0 1 0.0
Na1 Na+1 0.4186 0.1818 0.5 1 0.0
Mn1 Mn+2 0 0 0 1 0.0
Cl2 Cl-1 0.2399 -0.0449 0.5 1 0.0
